data_7016522
loop_
_publ_author_name
'Dimiza, Filitsa'
'Fountoulaki, Stella'
'Papadopoulos, Athanasios N.'
'Kontogiorgis, Christos A.'
'Tangoulis, Vassilis'
'Raptopoulou, Catherine P.'
'Psycharis, Vassilis'
'Terzis, Aris'
'Kessissoglou, Dimitris P.'
'Psomas, George'

_publ_section_title
;
 Non-steroidal antiinflammatory drug-copper(ii) complexes: Structure
 and biological perspectives.
;
_journal_issue 34
_journal_name_full 'Dalton transactions (Cambridge, England : 2003)'
_journal_page_first 8555
_journal_page_last 8568
_journal_paper_doi 10.1039/c1dt10714c
_journal_volume 40
_journal_year 2011
_chemical_formula_sum 'C41 H41 Cu N5 O5'
_chemical_formula_weight 747.33
_chemical_name_systematic
;
?
;
_space_group_IT_number 14
_symmetry_cell_setting monoclinic
_symmetry_space_group_name_Hall '-P 2yn'
_symmetry_space_group_name_H-M 'P 1 21/n 1'
_atom_sites_solution_hydrogens geom
_atom_sites_solution_primary direct
_atom_sites_solution_secondary difmap
_audit_creation_method SHELXL-97
_cell_angle_alpha 90.00
_cell_angle_beta 101.7950(10)
_cell_angle_gamma 90.00
_cell_formula_units_Z 4
_cell_length_a 11.1512(2)
_cell_length_b 14.0929(2)
_cell_length_c 23.7121(4)
_cell_measurement_reflns_used 40184
_cell_measurement_temperature 160(2)
_cell_measurement_theta_max 71.89
_cell_measurement_theta_min 6.52
_cell_volume 3647.74(10)
_computing_cell_refinement 'CrystalClear, Rigaku MSC, 2005'
_computing_data_collection 'CrystalClear, Rigaku MSC, 2005'
_computing_data_reduction 'CrystalClear, Rigaku MSC, 2005'
_computing_structure_refinement 'SHELXL-97 (Sheldrick, 1997)'
_computing_structure_solution 'SHELXS-97 (Sheldrick, 1997)'
_diffrn_ambient_temperature 160(2)
_diffrn_measured_fraction_theta_full 0.996
_diffrn_measured_fraction_theta_max 0.996
_diffrn_measurement_device_type 'Rigaku R-AXIS SPIDER IPDS'
_diffrn_measurement_method '\q scans'
_diffrn_radiation_monochromator graphite
_diffrn_radiation_source 'fine-focus sealed tube'
_diffrn_radiation_type CuK\a
_diffrn_radiation_wavelength 1.54178
_diffrn_reflns_av_R_equivalents 0.0302
_diffrn_reflns_av_sigmaI/netI 0.0197
_diffrn_reflns_limit_h_max 13
_diffrn_reflns_limit_h_min -13
_diffrn_reflns_limit_k_max 16
_diffrn_reflns_limit_k_min -16
_diffrn_reflns_limit_l_max 27
_diffrn_reflns_limit_l_min -25
_diffrn_reflns_number 41459
_diffrn_reflns_theta_full 64.99
_diffrn_reflns_theta_max 64.99
_diffrn_reflns_theta_min 6.53
_exptl_absorpt_coefficient_mu 1.268
_exptl_absorpt_correction_T_max 1.000
_exptl_absorpt_correction_T_min 0.765
_exptl_absorpt_correction_type empirical
_exptl_absorpt_process_details 'CrystalClear, Rigaku MSC, 2005'
_exptl_crystal_colour green
_exptl_crystal_density_diffrn 1.361
_exptl_crystal_density_method 'not measured'
_exptl_crystal_description parallelepiped
_exptl_crystal_F_000 1564
_exptl_crystal_size_max 0.58
_exptl_crystal_size_mid 0.22
_exptl_crystal_size_min 0.19
_refine_diff_density_max 0.510
_refine_diff_density_min -0.428
_refine_diff_density_rms 0.045
_refine_ls_extinction_method none
_refine_ls_goodness_of_fit_ref 1.048
_refine_ls_hydrogen_treatment refall
_refine_ls_matrix_type full
_refine_ls_number_parameters 633
_refine_ls_number_reflns 6180
_refine_ls_number_restraints 0
_refine_ls_restrained_S_all 1.048
_refine_ls_R_factor_all 0.0359
_refine_ls_R_factor_gt 0.0340
_refine_ls_shift/su_max 0.001
_refine_ls_shift/su_mean 0.000
_refine_ls_structure_factor_coef Fsqd
_refine_ls_weighting_details 'calc w=1/[\s^2^(Fo^2^)+(0.0494P)^2^+2.0067P] where P=(Fo^2^+2Fc^2^)/3'
_refine_ls_weighting_scheme calc
_refine_ls_wR_factor_gt 0.0910
_refine_ls_wR_factor_ref 0.0925
_reflns_number_gt 5774
_reflns_number_total 6180
_reflns_threshold_expression >2sigma(I)
_cod_data_source_file c1dt10714c.txt
_cod_data_source_block pssf14
_cod_original_sg_symbol_H-M P21/n
_cod_database_code 7016522

loop_
_symmetry_equiv_pos_as_xyz
'x, y, z'
'-x+1/2, y+1/2, -z+1/2'
'-x, -y, -z'
'x-1/2, -y-1/2, z-1/2'

loop_
_atom_site_label
_atom_site_type_symbol
_atom_site_fract_x
_atom_site_fract_y
_atom_site_fract_z
_atom_site_U_iso_or_equiv
_atom_site_adp_type
_atom_site_occupancy
_atom_site_symmetry_multiplicity
_atom_site_calc_flag
Cu Cu 0.24450(2) 0.002420(16) 0.407080(10) 0.02224(10) Uani 1 1 d
N1 N 0.25814(12) -0.02996(10) 0.48975(6) 0.0231(3) Uani 1 1 d
N2 N 0.45130(13) -0.10383(10) 0.50024(6) 0.0229(3) Uani 1 1 d
N3 N 0.37867(13) -0.08819(10) 0.39949(6) 0.0255(3) Uani 1 1 d
C1 C 0.16585(17) -0.00178(13) 0.51575(9) 0.0304(4) Uani 1 1 d
C2 C 0.17042(19) -0.00782(14) 0.57335(9) 0.0344(4) Uani 1 1 d
C3 C 0.27757(18) -0.04280(14) 0.60836(9) 0.0333(4) Uani 1 1 d
C4 C 0.37074(17) -0.07338(13) 0.58377(8) 0.0281(4) Uani 1 1 d
C5 C 0.35747(14) -0.06851(11) 0.52356(7) 0.0219(3) Uani 1 1 d
C6 C 0.45989(14) -0.12307(11) 0.44427(7) 0.0228(3) Uani 1 1 d
C7 C 0.55807(17) -0.18061(13) 0.43665(9) 0.0307(4) Uani 1 1 d
C8 C 0.57178(19) -0.20330(15) 0.38257(9) 0.0393(5) Uani 1 1 d
C9 C 0.4882(2) -0.16796(17) 0.33593(10) 0.0465(5) Uani 1 1 d
C10 C 0.3951(2) -0.11166(15) 0.34612(9) 0.0383(5) Uani 1 1 d
N11 N 0.01665(14) 0.24596(11) 0.46062(7) 0.0304(4) Uani 1 1 d
O11 O 0.15660(10) 0.12256(8) 0.41878(5) 0.0268(3) Uani 1 1 d
O12 O 0.34815(10) 0.16060(9) 0.41802(5) 0.0301(3) Uani 1 1 d
C11 C 0.24349(15) 0.18343(12) 0.42545(7) 0.0248(4) Uani 1 1 d
C12 C 0.22109(15) 0.28120(12) 0.44452(7) 0.0245(4) Uani 1 1 d
C13 C 0.31483(16) 0.34831(13) 0.44721(8) 0.0286(4) Uani 1 1 d
C14 C 0.30557(17) 0.43861(13) 0.46824(8) 0.0324(4) Uani 1 1 d
C15 C 0.20026(18) 0.46338(13) 0.48742(9) 0.0336(4) Uani 1 1 d
C16 C 0.10576(17) 0.39949(13) 0.48494(9) 0.0312(4) Uani 1 1 d
C17 C 0.11259(15) 0.30741(12) 0.46302(7) 0.0249(4) Uani 1 1 d
C18 C -0.08849(16) 0.26574(12) 0.48388(8) 0.0294(4) Uani 1 1 d
C19 C -0.19932(17) 0.28180(13) 0.44623(10) 0.0344(4) Uani 1 1 d
C20 C -0.30347(18) 0.29973(14) 0.46808(11) 0.0409(5) Uani 1 1 d
C21 C -0.29561(19) 0.30243(13) 0.52671(11) 0.0413(5) Uani 1 1 d
C22 C -0.18566(19) 0.28626(13) 0.56520(10) 0.0386(5) Uani 1 1 d
C23 C -0.07911(17) 0.26736(12) 0.54365(9) 0.0322(4) Uani 1 1 d
C24 C -0.1794(3) 0.28825(18) 0.62909(12) 0.0532(6) Uani 1 1 d
C25 C 0.0407(2) 0.24870(17) 0.58424(10) 0.0433(5) Uani 1 1 d
N31 N -0.15516(15) -0.07983(13) 0.25769(8) 0.0401(4) Uani 1 1 d
O31 O 0.19898(10) 0.02495(9) 0.32428(5) 0.0282(3) Uani 1 1 d
O32 O 0.03979(11) -0.05254(9) 0.34317(5) 0.0324(3) Uani 1 1 d
C31 C 0.09098(16) -0.01074(12) 0.30804(8) 0.0248(4) Uani 1 1 d
C32 C 0.03355(16) -0.00174(11) 0.24587(8) 0.0259(4) Uani 1 1 d
C33 C 0.10079(18) 0.03915(14) 0.20871(8) 0.0336(4) Uani 1 1 d
C34 C 0.0555(2) 0.04656(18) 0.15053(9) 0.0462(5) Uani 1 1 d
C35 C -0.0611(2) 0.01265(17) 0.12804(10) 0.0478(6) Uani 1 1 d
C36 C -0.13011(19) -0.02871(17) 0.16323(9) 0.0417(5) Uani 1 1 d
C37 C -0.08526(17) -0.03760(14) 0.22279(8) 0.0318(4) Uani 1 1 d
C38 C -0.26870(17) -0.12838(15) 0.23532(8) 0.0350(4) Uani 1 1 d
C39 C -0.2696(2) -0.22625(15) 0.23482(10) 0.0418(5) Uani 1 1 d
C40 C -0.3789(2) -0.27428(16) 0.21330(10) 0.0444(5) Uani 1 1 d
C41 C -0.48358(19) -0.22296(16) 0.19314(9) 0.0400(5) Uani 1 1 d
C42 C -0.48584(18) -0.12487(15) 0.19416(8) 0.0354(4) Uani 1 1 d
C43 C -0.37449(18) -0.07546(14) 0.21575(8) 0.0345(4) Uani 1 1 d
C44 C -0.3754(2) 0.02970(18) 0.21759(11) 0.0457(5) Uani 1 1 d
C45 C -0.6020(2) -0.0704(2) 0.17584(12) 0.0508(6) Uani 1 1 d
OM O 0.39959(17) 0.13549(14) 0.29030(8) 0.0587(5) Uani 1 1 d
CM C 0.3976(5) 0.2349(3) 0.29031(17) 0.0826(10) Uani 1 1 d
H2N H 0.5049(19) -0.1246(15) 0.5234(9) 0.029(5) Uiso 1 1 d
H11N H 0.0197(19) 0.1999(16) 0.4430(9) 0.031(6) Uiso 1 1 d
H31N H -0.116(2) -0.0913(17) 0.2935(11) 0.050(7) Uiso 1 1 d
H1 H 0.098(2) 0.0243(15) 0.4890(9) 0.036(5) Uiso 1 1 d
H2 H 0.106(2) 0.0110(14) 0.5881(10) 0.037(6) Uiso 1 1 d
H3 H 0.2842(19) -0.0449(16) 0.6484(10) 0.039(6) Uiso 1 1 d
H4 H 0.4413(19) -0.0965(14) 0.6054(9) 0.032(5) Uiso 1 1 d
H7 H 0.608(2) -0.2036(16) 0.4679(10) 0.039(6) Uiso 1 1 d
H8 H 0.637(2) -0.2425(17) 0.3782(10) 0.050(6) Uiso 1 1 d
H9 H 0.491(2) -0.1816(19) 0.2960(12) 0.064(8) Uiso 1 1 d
H10 H 0.338(2) -0.0876(16) 0.3149(10) 0.045(6) Uiso 1 1 d
H13 H 0.3842(18) 0.3294(14) 0.4327(8) 0.027(5) Uiso 1 1 d
H14 H 0.368(2) 0.4831(15) 0.4696(9) 0.036(6) Uiso 1 1 d
H15 H 0.1929(19) 0.5219(16) 0.5012(9) 0.035(6) Uiso 1 1 d
H16 H 0.0346(19) 0.4164(14) 0.4987(8) 0.032(5) Uiso 1 1 d
H19 H -0.2021(19) 0.2811(15) 0.4084(10) 0.032(6) Uiso 1 1 d
H20 H -0.376(2) 0.3096(15) 0.4421(10) 0.040(6) Uiso 1 1 d
H21 H -0.366(2) 0.3159(16) 0.5416(9) 0.042(6) Uiso 1 1 d
H24A H -0.258(3) 0.2956(19) 0.6361(12) 0.063(8) Uiso 1 1 d
H24B H -0.147(2) 0.227(2) 0.6471(11) 0.056(7) Uiso 1 1 d
H24C H -0.131(3) 0.340(2) 0.6494(12) 0.071(9) Uiso 1 1 d
H25A H 0.100(2) 0.2205(18) 0.5637(11) 0.057(7) Uiso 1 1 d
H25B H 0.031(2) 0.204(2) 0.6132(12) 0.062(8) Uiso 1 1 d
H25C H 0.076(3) 0.309(2) 0.6048(13) 0.080(9) Uiso 1 1 d
H33 H 0.178(2) 0.0599(15) 0.2247(9) 0.037(6) Uiso 1 1 d
H34 H 0.102(2) 0.0736(18) 0.1250(11) 0.054(7) Uiso 1 1 d
H35 H -0.091(3) 0.0143(19) 0.0887(13) 0.067(8) Uiso 1 1 d
H36 H -0.212(2) -0.0528(16) 0.1467(9) 0.040(6) Uiso 1 1 d
H39 H -0.1893(19) -0.2518(14) 0.2491(8) 0.028(5) Uiso 1 1 d
H40 H -0.384(2) -0.3425(19) 0.2116(10) 0.054(7) Uiso 1 1 d
H41 H -0.559(2) -0.2591(18) 0.1783(11) 0.057(7) Uiso 1 1 d
H44A H -0.294(3) 0.049(2) 0.2319(12) 0.069(8) Uiso 1 1 d
H44B H -0.432(3) 0.052(2) 0.2390(12) 0.068(8) Uiso 1 1 d
H44C H -0.401(2) 0.0550(19) 0.1804(12) 0.060(8) Uiso 1 1 d
H45A H -0.614(2) -0.024(2) 0.2069(13) 0.062(8) Uiso 1 1 d
H45B H -0.671(3) -0.116(2) 0.1666(12) 0.066(8) Uiso 1 1 d
H45C H -0.597(3) -0.030(3) 0.1397(16) 0.099(11) Uiso 1 1 d
H1OM H 0.343(3) 0.114(2) 0.3048(15) 0.092(12) Uiso 1 1 d
H1M H 0.313(4) 0.261(3) 0.2732(17) 0.117(15) Uiso 1 1 d
H2M H 0.448(3) 0.256(2) 0.2678(16) 0.091(11) Uiso 1 1 d
H3M H 0.409(3) 0.261(3) 0.3287(18) 0.108(12) Uiso 1 1 d

loop_
_atom_site_aniso_label
_atom_site_aniso_U_11
_atom_site_aniso_U_22
_atom_site_aniso_U_33
_atom_site_aniso_U_23
_atom_site_aniso_U_13
_atom_site_aniso_U_12
Cu 0.01848(15) 0.02593(15) 0.02177(16) -0.00064(9) 0.00283(10) 0.00249(9)
N1 0.0186(7) 0.0264(7) 0.0248(8) -0.0001(6) 0.0055(6) 0.0005(6)
N2 0.0181(7) 0.0261(7) 0.0233(8) 0.0010(6) 0.0014(6) 0.0026(6)
N3 0.0249(7) 0.0268(7) 0.0251(8) -0.0002(6) 0.0062(6) 0.0032(6)
C1 0.0240(9) 0.0363(10) 0.0330(11) 0.0023(8) 0.0104(8) 0.0039(7)
C2 0.0317(10) 0.0396(11) 0.0359(12) -0.0021(8) 0.0164(9) 0.0019(8)
C3 0.0406(11) 0.0360(10) 0.0250(10) -0.0010(8) 0.0108(8) -0.0021(8)
C4 0.0286(9) 0.0283(9) 0.0262(10) 0.0004(7) 0.0026(7) -0.0010(7)
C5 0.0203(8) 0.0197(8) 0.0257(9) -0.0019(6) 0.0044(7) -0.0039(6)
C6 0.0206(8) 0.0200(8) 0.0284(9) 0.0002(7) 0.0066(7) -0.0020(6)
C7 0.0271(9) 0.0327(10) 0.0327(11) 0.0033(8) 0.0069(8) 0.0063(8)
C8 0.0381(11) 0.0410(11) 0.0430(12) 0.0008(9) 0.0183(9) 0.0139(9)
C9 0.0563(13) 0.0569(14) 0.0301(11) 0.0005(10) 0.0176(10) 0.0203(11)
C10 0.0438(11) 0.0474(12) 0.0243(10) 0.0018(8) 0.0079(9) 0.0163(9)
N11 0.0282(8) 0.0223(8) 0.0440(10) -0.0067(7) 0.0150(7) -0.0012(6)
O11 0.0231(6) 0.0256(6) 0.0311(7) -0.0023(5) 0.0042(5) 0.0028(5)
O12 0.0204(6) 0.0374(7) 0.0313(7) -0.0041(5) 0.0023(5) 0.0064(5)
C11 0.0228(8) 0.0315(9) 0.0188(8) 0.0015(7) 0.0007(6) 0.0042(7)
C12 0.0226(8) 0.0275(9) 0.0222(9) 0.0026(7) 0.0016(7) 0.0015(7)
C13 0.0219(9) 0.0360(10) 0.0274(10) 0.0025(8) 0.0040(7) 0.0004(7)
C14 0.0303(9) 0.0317(10) 0.0344(11) 0.0015(8) 0.0045(8) -0.0083(8)
C15 0.0375(10) 0.0250(10) 0.0388(11) -0.0035(8) 0.0088(8) -0.0037(8)
C16 0.0306(9) 0.0263(9) 0.0393(11) -0.0011(8) 0.0131(8) 0.0005(7)
C17 0.0242(8) 0.0245(8) 0.0262(9) 0.0022(7) 0.0054(7) -0.0001(7)
C18 0.0278(9) 0.0186(8) 0.0452(11) -0.0037(7) 0.0154(8) -0.0033(7)
C19 0.0303(10) 0.0277(9) 0.0459(13) -0.0072(8) 0.0098(9) -0.0053(7)
C20 0.0250(10) 0.0284(10) 0.0700(16) -0.0082(10) 0.0113(10) -0.0034(8)
C21 0.0355(11) 0.0224(9) 0.0747(17) -0.0078(9) 0.0317(11) -0.0055(8)
C22 0.0482(12) 0.0202(9) 0.0553(13) -0.0020(8) 0.0292(10) -0.0031(8)
C23 0.0354(10) 0.0196(8) 0.0452(12) -0.0007(8) 0.0168(9) -0.0015(7)
C24 0.0738(17) 0.0411(13) 0.0562(15) -0.0005(11) 0.0403(14) 0.0020(12)
C25 0.0493(13) 0.0390(12) 0.0424(13) 0.0055(10) 0.0115(10) 0.0052(10)
N31 0.0313(9) 0.0583(11) 0.0278(9) 0.0065(8) -0.0006(7) -0.0135(8)
O31 0.0204(6) 0.0379(7) 0.0246(7) -0.0004(5) 0.0007(5) 0.0002(5)
O32 0.0330(7) 0.0399(7) 0.0234(7) 0.0031(5) 0.0033(5) -0.0049(6)
C31 0.0220(9) 0.0259(8) 0.0257(10) -0.0018(7) 0.0031(7) 0.0042(6)
C32 0.0244(9) 0.0280(9) 0.0243(10) -0.0014(7) 0.0024(7) 0.0006(6)
C33 0.0287(10) 0.0403(11) 0.0308(10) -0.0006(8) 0.0036(8) -0.0092(8)
C34 0.0487(12) 0.0622(14) 0.0274(11) 0.0067(10) 0.0073(9) -0.0195(11)
C35 0.0515(13) 0.0659(15) 0.0224(11) 0.0057(10) -0.0008(10) -0.0166(11)
C36 0.0341(11) 0.0589(13) 0.0283(11) 0.0012(10) -0.0025(9) -0.0122(10)
C37 0.0292(9) 0.0379(10) 0.0273(10) -0.0002(8) 0.0038(8) -0.0037(8)
C38 0.0311(10) 0.0468(11) 0.0269(10) 0.0043(8) 0.0053(8) -0.0032(8)
C39 0.0401(12) 0.0412(11) 0.0435(12) 0.0065(9) 0.0074(9) 0.0011(9)
C40 0.0482(12) 0.0379(12) 0.0486(13) 0.0001(10) 0.0132(10) -0.0045(9)
C41 0.0373(11) 0.0502(12) 0.0320(11) -0.0072(9) 0.0061(9) -0.0095(9)
C42 0.0356(10) 0.0457(11) 0.0243(10) -0.0038(8) 0.0045(8) -0.0015(9)
C43 0.0360(10) 0.0405(11) 0.0261(10) -0.0009(8) 0.0045(8) -0.0031(8)
C44 0.0430(13) 0.0472(13) 0.0431(14) -0.0036(11) 0.0002(11) 0.0024(10)
C45 0.0375(12) 0.0609(15) 0.0491(15) -0.0129(12) -0.0029(10) 0.0026(11)
OM 0.0544(10) 0.0664(12) 0.0623(12) -0.0031(9) 0.0281(9) -0.0093(9)
CM 0.127(3) 0.069(2) 0.061(2) 0.0011(16) 0.041(2) -0.009(2)

loop_
_atom_type_symbol
_atom_type_description
_atom_type_scat_dispersion_real
_atom_type_scat_dispersion_imag
_atom_type_scat_source
C C 0.0181 0.0091 'International Tables Vol C Tables 4.2.6.8 and 6.1.1.4'
H H 0.0000 0.0000 'International Tables Vol C Tables 4.2.6.8 and 6.1.1.4'
N N 0.0311 0.0180 'International Tables Vol C Tables 4.2.6.8 and 6.1.1.4'
O O 0.0492 0.0322 'International Tables Vol C Tables 4.2.6.8 and 6.1.1.4'
Cu Cu -1.9646 0.5888 'International Tables Vol C Tables 4.2.6.8 and 6.1.1.4'

loop_
_geom_angle_atom_site_label_1
_geom_angle_atom_site_label_2
_geom_angle_atom_site_label_3
_geom_angle
O31 Cu N1 168.95(5)
O31 Cu N3 93.38(6)
N1 Cu N3 91.96(6)
O31 Cu O11 88.16(5)
N1 Cu O11 89.91(5)
N3 Cu O11 161.20(5)
C5 N1 C1 117.08(15)
C5 N1 Cu 124.70(11)
C1 N1 Cu 117.81(12)
C5 N2 C6 131.95(15)
C5 N2 H2N 112.9(15)
C6 N2 H2N 114.2(15)
C6 N3 C10 116.83(15)
C6 N3 Cu 123.99(12)
C10 N3 Cu 119.03(12)
C2 C1 N1 124.04(18)
C2 C1 H1 123.6(13)
N1 C1 H1 112.4(13)
C1 C2 C3 118.09(18)
C1 C2 H2 120.2(14)
C3 C2 H2 121.7(14)
C4 C3 C2 119.45(18)
C4 C3 H3 121.0(13)
C2 C3 H3 119.6(13)
C3 C4 C5 119.23(17)
C3 C4 H4 121.4(13)
C5 C4 H4 119.4(13)
N1 C5 N2 120.66(15)
N1 C5 C4 121.91(15)
N2 C5 C4 117.42(15)
N3 C6 N2 121.50(15)
N3 C6 C7 121.91(16)
N2 C6 C7 116.59(16)
C8 C7 C6 119.88(18)
C8 C7 H7 121.9(14)
C6 C7 H7 118.1(14)
C7 C8 C9 118.78(18)
C7 C8 H8 118.8(15)
C9 C8 H8 122.4(15)
C10 C9 C8 118.6(2)
C10 C9 H9 117.6(16)
C8 C9 H9 123.8(16)
N3 C10 C9 123.97(19)
N3 C10 H10 116.8(14)
C9 C10 H10 119.2(14)
C17 N11 C18 124.03(15)
C17 N11 H11N 115.6(16)
C18 N11 H11N 120.2(16)
C11 O11 Cu 101.78(10)
O12 C11 O11 120.82(16)
O12 C11 C12 119.88(15)
O11 C11 C12 119.26(14)
C13 C12 C17 119.08(16)
C13 C12 C11 117.97(15)
C17 C12 C11 122.86(15)
C14 C13 C12 121.95(17)
C14 C13 H13 121.2(12)
C12 C13 H13 116.8(12)
C13 C14 C15 118.80(17)
C13 C14 H14 121.5(13)
C15 C14 H14 119.7(13)
C16 C15 C14 120.84(18)
C16 C15 H15 119.3(14)
C14 C15 H15 119.8(14)
C15 C16 C17 121.34(17)
C15 C16 H16 120.5(13)
C17 C16 H16 118.2(13)
N11 C17 C16 119.90(16)
N11 C17 C12 122.12(16)
C16 C17 C12 117.98(16)
C19 C18 C23 121.42(17)
C19 C18 N11 118.64(18)
C23 C18 N11 119.94(17)
C18 C19 C20 119.5(2)
C18 C19 H19 119.3(14)
C20 C19 H19 121.2(14)
C21 C20 C19 119.8(2)
C21 C20 H20 122.4(14)
C19 C20 H20 117.8(14)
C20 C21 C22 121.64(18)
C20 C21 H21 119.7(13)
C22 C21 H21 118.6(13)
C21 C22 C23 119.2(2)
C21 C22 C24 120.8(2)
C23 C22 C24 120.0(2)
C18 C23 C22 118.39(18)
C18 C23 C25 121.24(17)
C22 C23 C25 120.36(19)
C22 C24 H24A 109.3(17)
C22 C24 H24B 110.9(14)
H24A C24 H24B 107(2)
C22 C24 H24C 114.6(17)
H24A C24 H24C 106(2)
H24B C24 H24C 109(2)
C23 C25 H25A 110.6(15)
C23 C25 H25B 111.1(16)
H25A C25 H25B 106(2)
C23 C25 H25C 111.5(17)
H25A C25 H25C 110(2)
H25B C25 H25C 107(2)
C37 N31 C38 122.98(17)
C37 N31 H31N 115.1(16)
C38 N31 H31N 119.3(16)
C31 O31 Cu 105.79(11)
O32 C31 O31 120.72(16)
O32 C31 C32 122.55(16)
O31 C31 C32 116.70(16)
C33 C32 C37 118.96(17)
C33 C32 C31 118.93(16)
C37 C32 C31 122.04(16)
C34 C33 C32 122.13(18)
C34 C33 H33 121.0(14)
C32 C33 H33 116.8(13)
C33 C34 C35 119.0(2)
C33 C34 H34 122.3(15)
C35 C34 H34 118.8(15)
C36 C35 C34 120.7(2)
C36 C35 H35 119.2(18)
C34 C35 H35 120.0(18)
C35 C36 C37 121.32(19)
C35 C36 H36 119.8(13)
C37 C36 H36 118.9(13)
N31 C37 C36 120.81(17)
N31 C37 C32 121.25(17)
C36 C37 C32 117.94(17)
C39 C38 C43 121.89(19)
C39 C38 N31 118.83(19)
C43 C38 N31 119.27(18)
C38 C39 C40 119.5(2)
C38 C39 H39 111.5(12)
C40 C39 H39 128.9(12)
C41 C40 C39 119.2(2)
C41 C40 H40 118.3(15)
C39 C40 H40 122.5(15)
C40 C41 C42 122.5(2)
C40 C41 H41 117.2(15)
C42 C41 H41 120.3(15)
C41 C42 C43 118.50(19)
C41 C42 C45 121.8(2)
C43 C42 C45 119.64(19)
C38 C43 C42 118.35(19)
C38 C43 C44 122.39(19)
C42 C43 C44 119.25(19)
C43 C44 H44A 106.4(18)
C43 C44 H44B 110.9(18)
H44A C44 H44B 115(2)
C43 C44 H44C 110.8(17)
H44A C44 H44C 108(2)
H44B C44 H44C 106(2)
C42 C45 H45A 111.0(16)
C42 C45 H45B 108.9(16)
H45A C45 H45B 111(2)
C42 C45 H45C 109(2)
H45A C45 H45C 106(3)
H45B C45 H45C 110(3)
CM OM H1OM 111(2)
OM CM H1M 112(2)
OM CM H2M 108(2)
H1M CM H2M 107(3)
OM CM H3M 113(2)
H1M CM H3M 100(3)
H2M CM H3M 117(3)

loop_
_geom_bond_atom_site_label_1
_geom_bond_atom_site_label_2
_geom_bond_distance
Cu O31 1.9508(12)
Cu N1 1.9881(14)
Cu N3 2.0028(14)
Cu O11 2.0039(12)
N1 C5 1.342(2)
N1 C1 1.362(2)
N2 C5 1.373(2)
N2 C6 1.377(2)
N2 H2N 0.78(2)
N3 C6 1.340(2)
N3 C10 1.356(2)
C1 C2 1.359(3)
C1 H1 0.96(2)
C2 C3 1.398(3)
C2 H2 0.90(2)
C3 C4 1.361(3)
C3 H3 0.94(2)
C4 C5 1.407(2)
C4 H4 0.91(2)
C6 C7 1.403(2)
C7 C8 1.360(3)
C7 H7 0.89(2)
C8 C9 1.385(3)
C8 H8 0.93(2)
C9 C10 1.367(3)
C9 H9 0.97(3)
C10 H10 0.93(2)
N11 C17 1.369(2)
N11 C18 1.421(2)
N11 H11N 0.78(2)
O11 C11 1.279(2)
O12 C11 1.257(2)
C11 C12 1.487(2)
C12 C13 1.401(2)
C12 C17 1.418(2)
C13 C14 1.378(3)
C13 H13 0.95(2)
C14 C15 1.388(3)
C14 H14 0.93(2)
C15 C16 1.378(3)
C15 H15 0.90(2)
C16 C17 1.406(2)
C16 H16 0.95(2)
C18 C19 1.387(3)
C18 C23 1.400(3)
C19 C20 1.388(3)
C19 H19 0.89(2)
C20 C21 1.376(3)
C20 H20 0.93(2)
C21 C22 1.390(3)
C21 H21 0.95(2)
C22 C23 1.411(3)
C22 C24 1.502(3)
C23 C25 1.502(3)
C24 H24A 0.94(3)
C24 H24B 0.99(3)
C24 H24C 0.98(3)
C25 H25A 0.98(3)
C25 H25B 0.95(3)
C25 H25C 1.02(3)
N31 C37 1.382(2)
N31 C38 1.442(2)
N31 H31N 0.89(3)
O31 C31 1.289(2)
O32 C31 1.250(2)
C31 C32 1.488(3)
C32 C33 1.393(3)
C32 C37 1.419(3)
C33 C34 1.373(3)
C33 H33 0.91(2)
C34 C35 1.385(3)
C34 H34 0.95(3)
C35 C36 1.375(3)
C35 H35 0.93(3)
C36 C37 1.404(3)
C36 H36 0.98(2)
C38 C39 1.379(3)
C38 C43 1.393(3)
C39 C40 1.396(3)
C39 H39 0.96(2)
C40 C41 1.373(3)
C40 H40 0.96(3)
C41 C42 1.383(3)
C41 H41 0.99(3)
C42 C43 1.424(3)
C42 C45 1.492(3)
C43 C44 1.483(3)
C44 H44A 0.94(3)
C44 H44B 0.94(3)
C44 H44C 0.94(3)
C45 H45A 1.02(3)
C45 H45B 0.99(3)
C45 H45C 1.04(4)
OM CM 1.401(4)
OM H1OM 0.84(4)
CM H1M 1.02(4)
CM H2M 0.90(4)
CM H3M 0.97(4)
